data_7108880
loop_
_publ_author_name
'Oksana Danylyuk'
'Vladimir P. Fedin'
'Volodymyr Sashuk'

_publ_section_title
;
 Kinetic trapping of the host-guest association intermediate and its
 transformation into a thermodynamic inclusion complex
;
_journal_issue 18
_journal_name_full 'Chemical communications (Cambridge, England)'
_journal_page_first 1859
_journal_page_last 1861
_journal_paper_doi 10.1039/c3cc37868c
_journal_volume 49
_journal_year 2013
_chemical_absolute_configuration rm
_chemical_formula_sum 'C54 H98 N26 O36'
_chemical_formula_weight 1687.58
_chemical_name_common 'cucurbit(6)uril/neutral adrenaline inclusion complex'
_space_group_IT_number 4
_symmetry_cell_setting monoclinic
_symmetry_space_group_name_Hall 'P 2yb'
_symmetry_space_group_name_H-M 'P 1 21 1'
_atom_sites_solution_hydrogens geom
_atom_sites_solution_primary direct
_atom_sites_solution_secondary difmap
_audit_creation_method SHELXL-97
_cell_angle_alpha 90.00
_cell_angle_beta 102.946(2)
_cell_angle_gamma 90.00
_cell_formula_units_Z 2
_cell_length_a 12.4610(2)
_cell_length_b 15.7685(2)
_cell_length_c 19.4788(3)
_cell_measurement_reflns_used 16101
_cell_measurement_temperature 100(2)
_cell_measurement_theta_max 71.313
_cell_measurement_theta_min 3.636
_cell_volume 3730.13(10)
_computing_cell_refinement
;
CrysAlisPro, Agilent Technologies,
Version 1.171.35.21b (release 03-02-2012 CrysAlis171 .NET)
(compiled Feb 3 2012,10:37:01)
;
_computing_data_collection
;
CrysAlisPro, Agilent Technologies,
Version 1.171.35.21b (release 03-02-2012 CrysAlis171 .NET)
(compiled Feb 3 2012,10:37:01)
;
_computing_data_reduction
;
CrysAlisPro, Agilent Technologies,
Version 1.171.35.21b (release 03-02-2012 CrysAlis171 .NET)
(compiled Feb 3 2012,10:37:01)
;
_computing_structure_refinement 'SHELXL-97 (Sheldrick, 2008)'
_diffrn_ambient_temperature 100(2)
_diffrn_detector_area_resol_mean 16.2974
_diffrn_measured_fraction_theta_full 0.988
_diffrn_measured_fraction_theta_max 0.988
_diffrn_measurement_device_type 'SuperNova, Dual, Cu at zero, Eos'
_diffrn_measurement_method '\w scans'
_diffrn_radiation_monochromator mirror
_diffrn_radiation_source 'SuperNova (Cu) X-ray Source'
_diffrn_radiation_type CuK\a
_diffrn_radiation_wavelength 1.54184
_diffrn_reflns_av_R_equivalents 0.0254
_diffrn_reflns_av_sigmaI/netI 0.0271
_diffrn_reflns_limit_h_max 15
_diffrn_reflns_limit_h_min -12
_diffrn_reflns_limit_k_max 19
_diffrn_reflns_limit_k_min -19
_diffrn_reflns_limit_l_max 21
_diffrn_reflns_limit_l_min -23
_diffrn_reflns_number 26685
_diffrn_reflns_theta_full 71.45
_diffrn_reflns_theta_max 71.45
_diffrn_reflns_theta_min 3.64
_exptl_absorpt_coefficient_mu 1.082
_exptl_absorpt_correction_T_max 0.8545
_exptl_absorpt_correction_T_min 0.5629
_exptl_absorpt_correction_type multi-scan
_exptl_absorpt_process_details
;
CrysAlisPro, Agilent Technologies,
Version 1.171.35.19 (release 27-10-2011 CrysAlis171 .NET)
(compiled Oct 27 2011,15:02:11)
Empirical absorption correction using spherical harmonics,
implemented in SCALE3 ABSPACK scaling algorithm.
;
_exptl_crystal_colour yellow
_exptl_crystal_density_diffrn 1.463
_exptl_crystal_density_method 'not measured'
_exptl_crystal_description needle
_exptl_crystal_F_000 1704.8
_exptl_crystal_size_max 0.60
_exptl_crystal_size_mid 0.20
_exptl_crystal_size_min 0.15
_refine_diff_density_max 0.865
_refine_diff_density_min -0.390
_refine_diff_density_rms 0.085
_refine_ls_abs_structure_details 'Flack H D (1983), Acta Cryst. A39, 876-881'
_refine_ls_abs_structure_Flack -0.1(2)
_refine_ls_extinction_method none
_refine_ls_goodness_of_fit_ref 1.054
_refine_ls_hydrogen_treatment constr
_refine_ls_matrix_type full
_refine_ls_number_parameters 1396
_refine_ls_number_reflns 14194
_refine_ls_number_restraints 1196
_refine_ls_restrained_S_all 1.033
_refine_ls_R_factor_all 0.0859
_refine_ls_R_factor_gt 0.0774
_refine_ls_shift/su_max 0.002
_refine_ls_shift/su_mean 0.000
_refine_ls_structure_factor_coef Fsqd
_refine_ls_weighting_details 'calc w=1/[\s^2^(Fo^2^)+(0.1817P)^2^+0.6834P] where P=(Fo^2^+2Fc^2^)/3'
_refine_ls_weighting_scheme calc
_refine_ls_wR_factor_gt 0.2228
_refine_ls_wR_factor_ref 0.2355
_reflns_number_gt 12198
_reflns_number_total 14194
_reflns_threshold_expression >2\s(I)
_cod_data_source_file c3cc37868c.txt
_cod_data_source_block epi_nohcl_new
_cod_original_sg_symbol_H-M P21
_cod_database_code 7108880

loop_
_symmetry_equiv_pos_as_xyz
'x, y, z'
'-x, y+1/2, -z'

loop_
_atom_site_label
_atom_site_type_symbol
_atom_site_fract_x
_atom_site_fract_y
_atom_site_fract_z
_atom_site_U_iso_or_equiv
_atom_site_adp_type
_atom_site_occupancy
_atom_site_symmetry_multiplicity
_atom_site_calc_flag
_atom_site_refinement_flags
_atom_site_disorder_assembly
_atom_site_disorder_group
O1W O 0.1107(4) 0.0320(3) 0.9251(2) 0.0880(13) Uani 1 1 d . . .
O2W O 0.8955(9) 0.9408(6) 0.5760(4) 0.020(2) Uani 0.36(2) 1 d P A 1
O5W O 0.2487(10) 0.5735(9) 0.4302(12) 0.094(6) Uani 0.36(2) 1 d P A 1
O2WA O 0.8837(11) 0.9582(11) 0.5732(7) 0.102(4) Uani 0.64(2) 1 d P A 2
O5WA O 0.3012(9) 0.5629(3) 0.3997(4) 0.078(4) Uani 0.64(2) 1 d P A 2
O3W O 0.0184(10) 0.4606(7) 0.1884(6) 0.072(3) Uani 0.561(17) 1 d P B 1
O13W O 0.2381(9) 0.4961(9) 0.2352(6) 0.123(5) Uiso 0.561(17) 1 d P B 1
O3WA O 0.0717(13) 0.4534(6) 0.1904(5) 0.054(3) Uani 0.439(17) 1 d P B 2
O4W O 0.9709(7) 0.5263(4) 0.3100(4) 0.077(2) Uani 0.773(11) 1 d P C 1
O15W O 0.7579(6) 0.4655(9) 0.2764(4) 0.167(6) Uani 0.773(11) 1 d P C 1
O7W O 0.7126(7) 0.3504(5) 0.3523(4) 0.136(4) Uani 0.773(11) 1 d P C 1
O4WA O 0.9178(18) 0.5201(10) 0.3060(8) 0.042(4) Uani 0.227(11) 1 d P C 2
O7WA O 0.7368(8) 0.3979(6) 0.3168(5) 0.029(3) Uiso 0.227(11) 1 d P C 2
O15A O 0.703(3) 0.4752(14) 0.2131(18) 0.153(16) Uani 0.227(11) 1 d P C 2
O6W O 0.3136(13) 0.9154(8) 0.8977(12) 0.168(10) Uani 0.50 1 d P D 1
O6WA O 0.2536(14) 0.9187(12) 0.9176(12) 0.102(8) Uani 0.30 1 d P E 2
O6WB O 0.302(2) 0.9358(13) 0.8888(9) 0.045(4) Uiso 0.20 1 d P E 2
O8W O 0.2792(6) 0.6281(5) 0.1479(4) 0.074(2) Uiso 0.576(15) 1 d P F 1
O8WA O 0.2663(9) 0.5613(7) 0.2054(6) 0.027(4) Uiso 0.178(10) 1 d P G 2
O8WB O 0.2697(8) 0.5970(7) 0.1737(6) 0.034(4) Uiso 0.246(16) 1 d P G 2
O9W O 0.3324(5) 0.3535(3) 0.1975(4) 0.132(2) Uani 1 1 d . . .
O10W O 0.6542(10) 0.6465(10) 0.2858(9) 0.225(12) Uani 0.726(19) 1 d P . .
O10A O 0.733(2) 0.6158(19) 0.3393(11) 0.166(14) Uani 0.274(19) 1 d P . .
O11W O 0.3081(5) 0.6499(4) 0.5470(3) 0.134(2) Uani 1 1 d . . .
O12W O 1.6928(9) 1.3581(6) -0.0449(6) 0.207(4) Uani 1 1 d . . .
O14W O 0.4429(9) 0.4649(16) 0.1273(4) 0.378(15) Uani 1 1 d . . .
O18W O 0.4851(9) 0.7168(13) 0.2035(5) 0.178(9) Uani 0.617(18) 1 d P H 1
O18A O 0.4480(18) 0.8272(15) 0.1670(12) 0.158(9) Uiso 0.383(18) 1 d P H 2
O17A O 0.4860(9) 0.6537(10) 0.7171(6) 0.098(4) Uani 0.35 1 d P I 1
O16W O 0.5676(10) 0.5349(8) 0.3725(5) 0.101(4) Uani 0.476(9) 1 d P J 1
O1X O 0.5044(10) 0.7600(8) 0.5828(7) 0.075(3) Uani 0.476(9) 1 d PU J 1
H1X H 0.4779 0.7986 0.6037 0.112 Uiso 0.476(9) 1 calc PR J 1
O2X O 0.4813(6) 0.6675(5) 0.4578(5) 0.071(2) Uani 0.476(9) 1 d PU J 1
H2X H 0.4604 0.6552 0.4946 0.107 Uiso 0.476(9) 1 calc PR J 1
C1X C 0.539(2) 0.7936(11) 0.5269(9) 0.055(3) Uani 0.476(9) 1 d PDU J 1
C2X C 0.532(2) 0.7481(12) 0.4657(9) 0.050(3) Uani 0.476(9) 1 d PDU J 1
C3X C 0.5707(17) 0.7830(12) 0.4092(8) 0.044(4) Uani 0.476(9) 1 d PDU J 1
H3X H 0.5784 0.7483 0.3707 0.053 Uiso 0.476(9) 1 calc PR J 1
C4X C 0.5970(17) 0.8670(10) 0.4103(7) 0.032(3) Uani 0.476(9) 1 d PDU J 1
C5X C 0.616(2) 0.9087(11) 0.4756(9) 0.040(3) Uani 0.476(9) 1 d PDU J 1
H5X H 0.6539 0.9614 0.4809 0.048 Uiso 0.476(9) 1 calc PR J 1
C6X C 0.5809(16) 0.8753(8) 0.5322(8) 0.046(3) Uani 0.476(9) 1 d PDU J 1
H6X H 0.5852 0.9076 0.5739 0.055 Uiso 0.476(9) 1 calc PR J 1
C7X C 0.6363(10) 0.9092(9) 0.3489(6) 0.044(3) Uani 0.476(9) 1 d PDU J 1
H7X H 0.6138 0.8727 0.3061 0.053 Uiso 0.476(9) 1 calc PR J 1
O3X O 0.5768(4) 0.9881(5) 0.3365(3) 0.0325(14) Uani 0.476(9) 1 d PDU J 1
H3X1 H 0.5089 0.9784 0.3298 0.049 Uiso 0.476(9) 1 calc PR J 1
N1X N 0.7785(14) 0.9520(12) 0.2932(11) 0.043(4) Uani 0.476(9) 1 d PDU J 1
H1X1 H 0.7297 0.9501 0.2529 0.052 Uiso 0.476(9) 1 calc PR J 1
C8X C 0.7516(12) 0.9247(12) 0.3608(9) 0.035(3) Uani 0.476(9) 1 d PDU J 1
H8X1 H 0.7929 0.8724 0.3782 0.042 Uiso 0.476(9) 1 calc PR J 1
H8X2 H 0.7731 0.9695 0.3968 0.042 Uiso 0.476(9) 1 calc PR J 1
C9X C 0.8895(15) 0.9818(15) 0.2982(14) 0.042(4) Uani 0.476(9) 1 d PDU J 1
H9X1 H 0.9074 1.0250 0.3352 0.063 Uiso 0.476(9) 1 calc PR J 1
H9X2 H 0.8955 1.0064 0.2531 0.063 Uiso 0.476(9) 1 calc PR J 1
H9X3 H 0.9409 0.9341 0.3099 0.063 Uiso 0.476(9) 1 calc PR J 1
C1XA C 0.5321(19) 0.7651(9) 0.5183(7) 0.050(3) Uani 0.524(9) 1 d PDU J 2
C2XA C 0.522(2) 0.7290(11) 0.4526(8) 0.045(3) Uani 0.524(9) 1 d PDU J 2
H2XA H 0.4976 0.6721 0.4443 0.054 Uiso 0.524(9) 1 calc PR J 2
C3XA C 0.5489(14) 0.7771(10) 0.3982(7) 0.034(2) Uani 0.524(9) 1 d PDU J 2
H3XA H 0.5278 0.7575 0.3509 0.041 Uiso 0.524(9) 1 calc PR J 2
C4XA C 0.605(2) 0.8522(11) 0.4124(9) 0.047(4) Uani 0.524(9) 1 d PDU J 2
C5XA C 0.604(2) 0.8912(12) 0.4770(9) 0.055(3) Uani 0.524(9) 1 d PDU J 2
H5XA H 0.6214 0.9498 0.4834 0.067 Uiso 0.524(9) 1 calc PR J 2
C6XA C 0.5780(17) 0.8450(9) 0.5315(7) 0.052(3) Uani 0.524(9) 1 d PDU J 2
O1XA O 0.5056(10) 0.7152(8) 0.5704(5) 0.076(3) Uani 0.524(9) 1 d PU J 2
H1XA H 0.4466 0.7326 0.5795 0.115 Uiso 0.524(9) 1 calc PR J 2
O3XA O 0.5857(14) 0.9884(13) 0.3411(12) 0.171(8) Uani 0.524(9) 1 d PU J 2
H3X2 H 0.6062 1.0094 0.3065 0.257 Uiso 0.524(9) 1 calc PR J 2
N1XA N 0.7683(10) 0.9697(10) 0.2992(8) 0.031(3) Uani 0.524(9) 1 d PU J 2
H1X2 H 0.7178 0.9979 0.2690 0.038 Uiso 0.524(9) 1 calc PR J 2
C7XA C 0.6224(12) 0.9034(10) 0.3509(8) 0.049(3) Uani 0.524(9) 1 d PU J 2
H7XA H 0.5939 0.8708 0.3065 0.058 Uiso 0.524(9) 1 calc PR J 2
C8XA C 0.7511(13) 0.9169(14) 0.3608(7) 0.044(4) Uani 0.524(9) 1 d PU J 2
H8X3 H 0.7814 0.9466 0.4057 0.053 Uiso 0.524(9) 1 calc PR J 2
H8X4 H 0.7888 0.8615 0.3616 0.053 Uiso 0.524(9) 1 calc PR J 2
C9XA C 0.8953(16) 0.9641(15) 0.3002(11) 0.043(4) Uani 0.524(9) 1 d PU J 2
H9X4 H 0.9382 0.9848 0.3455 0.065 Uiso 0.524(9) 1 calc PR J 2
H9X5 H 0.9114 0.9989 0.2620 0.065 Uiso 0.524(9) 1 calc PR J 2
H9X6 H 0.9152 0.9050 0.2936 0.065 Uiso 0.524(9) 1 calc PR J 2
O2XA O 0.5876(7) 0.8838(8) 0.5979(4) 0.099(3) Uani 0.524(9) 1 d PU J 2
H2X1 H 0.5872 0.9367 0.5932 0.149 Uiso 0.524(9) 1 calc PR J 2
O17W O 0.5176(12) 0.7524(8) 0.7109(7) 0.106(4) Uani 0.40 1 d P K 2
O17B O 0.4991(18) 0.8490(15) 0.6904(13) 0.118(7) Uani 0.25 1 d P K 2
O16A O 0.479(5) 0.5535(13) 0.3619(12) 0.48(4) Uani 0.524(9) 1 d P J 2
O1Y O 1.5275(11) 1.3076(11) -0.0266(11) 0.122(6) Uani 0.391(7) 1 d PU L 1
H1Y H 1.5889 1.2930 -0.0337 0.183 Uiso 0.391(7) 1 calc PR L 1
O2Y O 1.4348(12) 1.1264(16) -0.0979(6) 0.165(7) Uani 0.391(7) 1 d PU L 1
H2Y H 1.3676 1.1273 -0.1176 0.247 Uiso 0.391(7) 1 calc PR L 1
C1Y C 1.474(3) 1.2365(15) -0.0063(13) 0.109(5) Uani 0.391(7) 1 d PDU L 1
C2Y C 1.448(2) 1.1548(16) -0.0328(10) 0.087(4) Uani 0.391(7) 1 d PDU L 1
C3Y C 1.3993(16) 1.0950(14) 0.0023(10) 0.074(5) Uani 0.391(7) 1 d PDU L 1
H3Y H 1.3688 1.0447 -0.0211 0.089 Uiso 0.391(7) 1 calc PR L 1
C4Y C 1.395(2) 1.1094(11) 0.0732(9) 0.060(4) Uani 0.391(7) 1 d PDU L 1
C5Y C 1.4160(18) 1.1910(10) 0.1002(10) 0.080(5) Uani 0.391(7) 1 d PDU L 1
H5Y H 1.4038 1.2043 0.1454 0.096 Uiso 0.391(7) 1 calc PR L 1
C6Y C 1.4549(15) 1.2531(11) 0.0611(12) 0.087(4) Uani 0.391(7) 1 d PDU L 1
H6Y H 1.4690 1.3084 0.0804 0.105 Uiso 0.391(7) 1 calc PR L 1
C7Y C 1.3395(10) 1.0397(8) 0.1074(7) 0.069(3) Uani 0.391(7) 1 d PDU L 1
H7Y H 1.3086 0.9972 0.0701 0.083 Uiso 0.391(7) 1 calc PR L 1
O3Y O 1.4257(8) 0.9966(7) 0.1611(7) 0.093(4) Uani 0.391(7) 1 d PDU L 1
H3Y1 H 1.4842 1.0249 0.1679 0.139 Uiso 0.391(7) 1 calc PR L 1
N1Y N 1.2236(12) 0.9917(11) 0.1807(10) 0.084(4) Uani 0.391(7) 1 d PDU L 1
H1Y1 H 1.2663 0.9468 0.1897 0.100 Uiso 0.391(7) 1 calc PR L 1
C8Y C 1.2530(14) 1.0648(13) 0.1404(13) 0.051(4) Uani 0.391(7) 1 d PDU L 1
H8Y1 H 1.1879 1.0829 0.1042 0.061 Uiso 0.391(7) 1 calc PR L 1
H8Y2 H 1.2775 1.1131 0.1725 0.061 Uiso 0.391(7) 1 calc PR L 1
C9Y C 1.1199(17) 0.9973(17) 0.2051(13) 0.092(8) Uani 0.391(7) 1 d PDU L 1
H9Y1 H 1.1270 1.0409 0.2417 0.138 Uiso 0.391(7) 1 calc PR L 1
H9Y2 H 1.1044 0.9424 0.2244 0.138 Uiso 0.391(7) 1 calc PR L 1
H9Y3 H 1.0595 1.0123 0.1654 0.138 Uiso 0.391(7) 1 calc PR L 1
O1YA O 1.4943(6) 1.2576(9) -0.0793(5) 0.108(4) Uani 0.609(7) 1 d PU L 2
H1YA H 1.5615 1.2697 -0.0664 0.162 Uiso 0.609(7) 1 calc PR L 2
O2YA O 1.5094(10) 1.3290(8) 0.0538(8) 0.159(5) Uani 0.609(7) 1 d PU L 2
H2YA H 1.5746 1.3297 0.0776 0.239 Uiso 0.609(7) 1 calc PR L 2
C1YA C 1.4641(13) 1.2109(10) -0.0300(6) 0.085(3) Uani 0.609(7) 1 d PDU L 2
C2YA C 1.4222(13) 1.1281(10) -0.0418(6) 0.083(3) Uani 0.609(7) 1 d PDU L 2
H2Y1 H 1.4104 1.1037 -0.0875 0.100 Uiso 0.609(7) 1 calc PR L 2
C3YA C 1.3986(14) 1.0829(9) 0.0134(5) 0.069(3) Uani 0.609(7) 1 d PDU L 2
H3YA H 1.3732 1.0261 0.0059 0.082 Uiso 0.609(7) 1 calc PR L 2
C4YA C 1.4113(15) 1.1195(8) 0.0812(6) 0.061(3) Uani 0.609(7) 1 d PDU L 2
C5YA C 1.4481(10) 1.2035(8) 0.0921(6) 0.066(2) Uani 0.609(7) 1 d PDU L 2
H5YA H 1.4529 1.2309 0.1361 0.080 Uiso 0.609(7) 1 calc PR L 2
C6YA C 1.4770(9) 1.2447(8) 0.0368(6) 0.074(3) Uani 0.609(7) 1 d PDU L 2
C7YA C 1.3822(6) 1.0651(6) 0.1394(4) 0.0553(18) Uani 0.609(7) 1 d PDU L 2
H7YA H 1.4005 1.0047 0.1312 0.066 Uiso 0.609(7) 1 calc PR L 2
O3YA O 1.4406(3) 1.0891(4) 0.2080(2) 0.0564(14) Uani 0.609(7) 1 d PDU L 2
H3Y2 H 1.5008 1.0629 0.2182 0.085 Uiso 0.609(7) 1 calc PR L 2
N1YA N 1.2432(6) 1.0261(5) 0.1999(3) 0.0497(17) Uani 0.609(7) 1 d PDU L 2
H1Y2 H 1.2967 1.0052 0.2330 0.060 Uiso 0.609(7) 1 calc PR L 2
C8YA C 1.2664(9) 1.0706(9) 0.1374(7) 0.056(3) Uani 0.609(7) 1 d PDU L 2
H8Y3 H 1.2237 1.0441 0.0937 0.067 Uiso 0.609(7) 1 calc PR L 2
H8Y4 H 1.2440 1.1308 0.1378 0.067 Uiso 0.609(7) 1 calc PR L 2
C9YA C 1.1274(7) 1.0183(6) 0.2041(5) 0.047(2) Uani 0.609(7) 1 d PDU L 2
H9Y4 H 1.0925 1.0743 0.1979 0.070 Uiso 0.609(7) 1 calc PR L 2
H9Y5 H 1.1235 0.9953 0.2502 0.070 Uiso 0.609(7) 1 calc PR L 2
H9Y6 H 1.0890 0.9802 0.1669 0.070 Uiso 0.609(7) 1 calc PR L 2
O4 O 0.9913(2) 0.87427(19) 0.46104(13) 0.0452(6) Uani 1 1 d . . .
C7 C 1.0865(3) 0.8680(3) 0.45740(18) 0.0435(9) Uani 1 1 d . . .
O10 O 1.36089(19) 0.93613(19) 0.31754(12) 0.0412(6) Uani 1 1 d . . .
O1 O 0.6397(2) 1.04640(18) 0.18173(13) 0.0408(6) Uani 1 1 d . . .
O7 O 1.0116(2) 1.1095(2) 0.04132(14) 0.0519(8) Uani 1 1 d . . .
O11 O 1.2248(2) 0.8271(2) 0.17244(15) 0.0580(8) Uani 1 1 d . . .
O9 O 1.3059(2) 1.13307(19) 0.32219(15) 0.0493(6) Uani 1 1 d . . .
O2 O 0.7775(2) 1.15113(19) 0.32533(14) 0.0462(6) Uani 1 1 d . . .
N2 N 0.7192(3) 1.1563(2) 0.13177(17) 0.0424(7) Uani 1 1 d . . .
O12 O 1.0538(2) 0.9066(2) 0.03040(15) 0.0581(8) Uani 1 1 d . . .
O6 O 0.6965(2) 0.8510(2) 0.17910(16) 0.0518(7) Uani 1 1 d . . .
O3 O 0.9519(2) 1.0726(2) 0.47327(13) 0.0482(7) Uani 1 1 d . . .
N19 N 1.3254(2) 0.9457(2) 0.42792(15) 0.0417(7) Uani 1 1 d . . .
N20 N 1.2815(2) 0.8277(2) 0.36704(15) 0.0394(7) Uani 1 1 d . . .
C1 C 0.6757(3) 1.0767(3) 0.13324(17) 0.0383(8) Uani 1 1 d . . .
N1 N 0.6786(3) 1.0376(2) 0.07069(16) 0.0450(7) Uani 1 1 d . . .
N12 N 0.7170(3) 0.8873(3) 0.06738(19) 0.0517(8) Uani 1 1 d . . .
C12 C 0.6342(3) 0.9538(3) 0.0556(2) 0.0523(10) Uani 1 1 d . . .
H12A H 0.5932 0.9517 0.0058 0.063 Uiso 1 1 calc R . .
H12B H 0.5811 0.9425 0.0855 0.063 Uiso 1 1 calc R . .
O5 O 0.8487(3) 0.7441(2) 0.31380(19) 0.0590(8) Uani 1 1 d . . .
N21 N 1.1882(3) 0.7497(2) 0.26582(17) 0.0444(7) Uani 1 1 d . . .
N18 N 1.2864(3) 1.0955(2) 0.43294(17) 0.0438(7) Uani 1 1 d . . .
C27 C 1.0757(3) 1.2576(3) 0.2139(2) 0.0487(9) Uani 1 1 d . . .
C31 C 1.3255(3) 0.9060(2) 0.36593(17) 0.0355(7) Uani 1 1 d . . .
N24 N 0.8628(3) 0.9117(3) 0.00558(17) 0.0582(10) Uani 1 1 d . . .
N23 N 0.9484(3) 0.7959(3) 0.0544(2) 0.0561(9) Uani 1 1 d . . .
C16 C 0.9745(3) 1.2987(2) 0.2956(2) 0.0442(8) Uani 1 1 d . . .
H16 H 0.9736 1.3568 0.3161 0.053 Uiso 1 1 calc R . .
O8 O 1.1527(2) 1.2418(3) 0.18652(17) 0.0586(8) Uani 1 1 d . . .
C15 C 0.8963(3) 1.2916(3) 0.2227(2) 0.0451(8) Uani 1 1 d . . .
H15 H 0.8643 1.3476 0.2047 0.054 Uiso 1 1 calc R . .
N14 N 0.8699(3) 1.1831(3) 0.07379(17) 0.0490(8) Uani 1 1 d . . .
C3 C 0.8351(3) 1.2011(3) 0.3008(2) 0.0398(8) Uani 1 1 d . . .
N8 N 1.1307(3) 0.8019(2) 0.42553(17) 0.0440(7) Uani 1 1 d . . .
N6 N 1.1423(3) 1.0739(3) 0.49789(16) 0.0484(8) Uani 1 1 d . . .
C14 C 0.7530(3) 1.1732(3) 0.0666(2) 0.0470(9) Uani 1 1 d . . .
H14 H 0.7113 1.2219 0.0405 0.056 Uiso 1 1 calc R . .
N7A N 1.1707(3) 0.9228(3) 0.48415(15) 0.0465(8) Uani 1 1 d . . .
N15 N 0.9659(3) 1.2557(2) 0.17885(17) 0.0464(8) Uani 1 1 d . . .
N13 N 0.8331(3) 1.0611(3) 0.01745(15) 0.0509(9) Uani 1 1 d . . .
C33 C 1.1669(4) 0.7790(3) 0.1968(2) 0.0476(9) Uani 1 1 d . . .
C32 C 1.2912(3) 0.7653(3) 0.3146(2) 0.0419(8) Uani 1 1 d . . .
H32A H 1.3458 0.7851 0.2882 0.050 Uiso 1 1 calc R . .
H32B H 1.3187 0.7115 0.3384 0.050 Uiso 1 1 calc R . .
N22 N 1.0673(3) 0.7445(3) 0.16207(18) 0.0509(8) Uani 1 1 d . . .
N4 N 0.9324(3) 1.2347(2) 0.33707(17) 0.0435(7) Uani 1 1 d . . .
N10 N 0.9195(3) 0.7034(2) 0.2184(2) 0.0485(8) Uani 1 1 d . . .
C11 C 0.7351(3) 0.8378(3) 0.1264(2) 0.0466(9) Uani 1 1 d . . .
N5 N 1.0529(3) 1.1849(2) 0.44460(17) 0.0468(8) Uani 1 1 d . . .
N3 N 0.8138(3) 1.2331(2) 0.23485(17) 0.0442(7) Uani 1 1 d . . .
C29 C 1.2689(3) 1.1442(3) 0.3734(2) 0.0444(9) Uani 1 1 d . . .
N16 N 1.0804(3) 1.2780(2) 0.28179(19) 0.0475(8) Uani 1 1 d . . .
N9 N 1.0344(3) 0.7259(2) 0.32123(19) 0.0481(8) Uani 1 1 d . . .
C2 C 0.7115(3) 1.2197(3) 0.1842(2) 0.0442(9) Uani 1 1 d . . .
H2A H 0.6875 1.2741 0.1601 0.053 Uiso 1 1 calc R . .
H2B H 0.6545 1.2021 0.2094 0.053 Uiso 1 1 calc R . .
N11 N 0.8020(3) 0.7735(3) 0.11753(19) 0.0516(9) Uani 1 1 d . . .
C5 C 1.0398(3) 1.1057(3) 0.47119(18) 0.0431(9) Uani 1 1 d . . .
C19 C 1.2772(3) 0.8932(3) 0.47456(17) 0.0401(8) Uani 1 1 d . . .
H19 H 1.3300 0.8835 0.5207 0.048 Uiso 1 1 calc R . .
C26 C 0.9348(4) 1.2553(3) 0.1029(2) 0.0512(10) Uani 1 1 d . . .
H26A H 0.8925 1.3075 0.0868 0.061 Uiso 1 1 calc R . .
H26B H 1.0024 1.2566 0.0842 0.061 Uiso 1 1 calc R . .
N17 N 1.1994(3) 1.2104(2) 0.38189(16) 0.0465(8) Uani 1 1 d . . .
C13 C 0.7273(3) 1.0895(3) 0.02503(19) 0.0504(11) Uani 1 1 d . . .
H13 H 0.6757 1.0986 -0.0217 0.061 Uiso 1 1 calc R . .
C25 C 0.9151(3) 1.1168(3) 0.04483(17) 0.0418(9) Uani 1 1 d . . .
C20 C 1.2490(3) 0.8091(3) 0.43256(19) 0.0411(8) Uani 1 1 d . . .
H20 H 1.2899 0.7595 0.4578 0.049 Uiso 1 1 calc R . .
C35 C 0.9647(3) 0.8745(3) 0.0308(2) 0.0515(11) Uani 1 1 d . . .
C23 C 0.8344(4) 0.7757(3) 0.0518(2) 0.0558(11) Uani 1 1 d . . .
H23 H 0.8107 0.7234 0.0234 0.067 Uiso 1 1 calc R . .
C18 C 1.2312(3) 1.1267(3) 0.48519(19) 0.0462(9) Uani 1 1 d . . .
H18 H 1.2846 1.1412 0.5301 0.055 Uiso 1 1 calc R . .
C8 C 1.0668(3) 0.7272(3) 0.3983(2) 0.0490(9) Uani 1 1 d . . .
H8A H 0.9997 0.7253 0.4176 0.059 Uiso 1 1 calc R . .
H8B H 1.1108 0.6759 0.4147 0.059 Uiso 1 1 calc R . .
C24 C 0.7752(3) 0.8563(3) 0.0153(2) 0.0536(11) Uani 1 1 d . . .
H24 H 0.7235 0.8424 -0.0305 0.064 Uiso 1 1 calc R . .
C10 C 0.8200(3) 0.7017(3) 0.1649(3) 0.0567(11) Uani 1 1 d . . .
H10A H 0.7571 0.6978 0.1881 0.068 Uiso 1 1 calc R . .
H10B H 0.8198 0.6495 0.1367 0.068 Uiso 1 1 calc R . .
C6 C 1.1607(3) 0.9893(3) 0.53133(18) 0.0481(9) Uani 1 1 d . . .
H6A H 1.2286 0.9913 0.5691 0.058 Uiso 1 1 calc R . .
H6B H 1.0986 0.9762 0.5536 0.058 Uiso 1 1 calc R . .
C17 C 1.1694(3) 1.2064(3) 0.4503(2) 0.0461(9) Uani 1 1 d . . .
H17 H 1.1915 1.2588 0.4789 0.055 Uiso 1 1 calc R . .
C34 C 1.0377(3) 0.7416(3) 0.0857(2) 0.0540(11) Uani 1 1 d . . .
H34A H 1.1030 0.7573 0.0674 0.065 Uiso 1 1 calc R . .
H34B H 1.0179 0.6825 0.0708 0.065 Uiso 1 1 calc R . .
C9 C 0.9271(3) 0.7269(3) 0.2877(3) 0.0481(9) Uani 1 1 d . . .
C28 C 1.1834(3) 1.2831(3) 0.3347(2) 0.0511(9) Uani 1 1 d . . .
H28A H 1.2455 1.2865 0.3108 0.061 Uiso 1 1 calc R . .
H28B H 1.1836 1.3356 0.3627 0.061 Uiso 1 1 calc R . .
C36 C 0.8500(4) 0.9898(4) -0.02781(19) 0.0569(11) Uani 1 1 d . . .
H36A H 0.7862 0.9868 -0.0685 0.068 Uiso 1 1 calc R . .
H36B H 0.9162 1.0015 -0.0464 0.068 Uiso 1 1 calc R . .
C30 C 1.3691(3) 1.0290(3) 0.4464(2) 0.0436(8) Uani 1 1 d . . .
H30A H 1.4257 1.0415 0.4194 0.052 Uiso 1 1 calc R . .
H30B H 1.4057 1.0297 0.4971 0.052 Uiso 1 1 calc R . .
C4 C 0.9602(3) 1.2382(3) 0.4134(2) 0.0505(10) Uani 1 1 d . . .
H4A H 0.9775 1.2976 0.4284 0.061 Uiso 1 1 calc R . .
H4B H 0.8954 1.2204 0.4313 0.061 Uiso 1 1 calc R . .
C21 C 1.1056(3) 0.6923(3) 0.2785(2) 0.0460(9) Uani 1 1 d . . .
H21 H 1.1377 0.6362 0.2964 0.055 Uiso 1 1 calc R . .
C22 C 1.0259(3) 0.6842(3) 0.2051(3) 0.0534(10) Uani 1 1 d . . .
H22 H 1.0274 0.6254 0.1860 0.064 Uiso 1 1 calc R . .

loop_
_atom_site_aniso_label
_atom_site_aniso_U_11
_atom_site_aniso_U_22
_atom_site_aniso_U_33
_atom_site_aniso_U_23
_atom_site_aniso_U_13
_atom_site_aniso_U_12
O1W 0.086(3) 0.113(4) 0.070(2) 0.025(3) 0.031(2) -0.004(3)
O2W 0.024(3) 0.027(3) 0.015(3) 0.008(2) 0.014(2) 0.008(2)
O5W 0.041(5) 0.076(7) 0.170(14) 0.059(8) 0.035(7) 0.013(5)
O2WA 0.074(6) 0.119(9) 0.108(7) 0.049(6) 0.015(5) -0.015(6)
O5WA 0.091(7) 0.034(3) 0.089(5) 0.035(3) -0.020(4) -0.015(3)
O3W 0.092(7) 0.044(4) 0.086(5) -0.009(3) 0.033(5) -0.026(5)
O3WA 0.103(9) 0.034(3) 0.036(4) 0.010(3) 0.036(5) -0.004(5)
O4W 0.089(5) 0.058(3) 0.067(3) 0.024(2) -0.015(3) -0.026(3)
O15W 0.095(5) 0.284(16) 0.102(6) -0.091(8) -0.018(4) 0.049(7)
O7W 0.188(8) 0.104(5) 0.143(6) -0.093(5) 0.093(6) -0.021(5)
O4WA 0.078(12) 0.028(5) 0.031(6) 0.000(4) 0.034(8) -0.016(7)
O15A 0.26(4) 0.078(13) 0.18(3) -0.029(15) 0.17(3) 0.012(17)
O6W 0.082(8) 0.060(6) 0.31(2) -0.119(9) -0.065(11) 0.025(6)
O6WA 0.067(9) 0.053(8) 0.160(16) -0.068(10) -0.028(11) 0.026(8)
O9W 0.100(4) 0.069(2) 0.241(7) -0.016(4) 0.067(4) -0.002(2)
O10W 0.127(9) 0.285(18) 0.310(19) -0.209(16) 0.150(12) -0.147(11)
O10A 0.140(19) 0.22(3) 0.111(14) 0.121(17) -0.020(13) -0.089(18)
O11W 0.138(4) 0.151(5) 0.146(4) 0.080(4) 0.103(4) 0.046(4)
O12W 0.247(9) 0.162(7) 0.273(10) 0.030(8) 0.189(9) 0.056(7)
O14W 0.212(10) 0.80(4) 0.088(5) 0.108(12) -0.036(6) -0.179(18)
O18W 0.107(7) 0.34(3) 0.099(7) -0.062(10) 0.060(5) 0.002(10)
O17A 0.062(6) 0.177(13) 0.071(6) -0.020(7) 0.051(5) -0.047(7)
O16W 0.133(8) 0.103(7) 0.049(4) -0.021(5) -0.018(4) 0.020(6)
O1X 0.052(4) 0.103(7) 0.070(6) 0.041(6) 0.017(4) 0.012(6)
O2X 0.051(4) 0.056(4) 0.108(6) 0.044(4) 0.019(3) 0.002(3)
C1X 0.037(6) 0.077(9) 0.049(6) 0.025(5) 0.007(6) -0.003(8)
C2X 0.029(6) 0.056(7) 0.055(7) 0.017(5) -0.010(6) -0.007(6)
C3X 0.025(9) 0.057(5) 0.039(6) 0.010(4) -0.017(5) -0.009(4)
C4X 0.013(4) 0.039(5) 0.038(4) 0.016(3) -0.004(3) 0.010(4)
C5X 0.028(5) 0.046(6) 0.050(5) -0.004(4) 0.016(4) -0.006(4)
C6X 0.028(4) 0.063(7) 0.048(5) 0.000(5) 0.009(4) 0.006(6)
C7X 0.028(5) 0.063(6) 0.031(4) 0.035(5) -0.012(3) -0.001(4)
O3X 0.004(2) 0.046(3) 0.045(3) 0.012(2) 0.0028(18) 0.002(2)
N1X 0.038(4) 0.047(9) 0.050(6) 0.013(6) 0.022(4) 0.022(4)
C8X 0.024(5) 0.037(5) 0.048(8) 0.000(5) 0.015(5) 0.013(4)
C9X 0.026(5) 0.027(6) 0.068(8) 0.001(4) 0.001(4) 0.008(4)
C1XA 0.032(5) 0.078(8) 0.036(5) 0.019(5) 0.000(4) 0.006(7)
C2XA 0.028(6) 0.052(7) 0.047(5) 0.011(4) -0.006(5) -0.008(5)
C3XA 0.012(6) 0.057(5) 0.028(4) 0.007(3) -0.009(4) 0.002(3)
C4XA 0.034(7) 0.047(6) 0.060(6) -0.002(4) 0.009(5) 0.003(5)
C5XA 0.043(8) 0.064(8) 0.053(5) -0.005(5) -0.001(4) -0.007(6)
C6XA 0.042(6) 0.075(8) 0.037(4) -0.014(5) 0.005(3) 0.011(7)
O1XA 0.061(5) 0.120(8) 0.047(4) 0.037(5) 0.009(3) 0.001(6)
O3XA 0.106(10) 0.141(11) 0.279(19) 0.121(12) 0.068(11) 0.070(9)
N1XA 0.022(4) 0.031(5) 0.042(4) 0.000(3) 0.010(3) -0.005(4)
C7XA 0.032(4) 0.062(5) 0.055(5) -0.018(4) 0.018(4) -0.018(4)
C8XA 0.036(5) 0.068(9) 0.023(5) 0.014(5) -0.007(4) -0.003(5)
C9XA 0.041(6) 0.053(11) 0.039(5) 0.005(5) 0.016(4) 0.003(6)
O2XA 0.091(5) 0.153(8) 0.052(4) -0.028(4) 0.012(3) -0.010(5)
O17W 0.141(10) 0.086(6) 0.121(9) 0.041(6) 0.091(8) 0.047(7)
O17B 0.104(14) 0.118(15) 0.143(17) -0.046(14) 0.054(13) 0.020(12)
O16A 1.20(11) 0.123(12) 0.167(17) 0.014(11) 0.25(4) 0.27(3)
O1Y 0.076(7) 0.134(9) 0.159(14) 0.092(10) 0.035(8) 0.039(6)
O2Y 0.109(9) 0.32(2) 0.071(6) 0.041(8) 0.037(6) 0.123(12)
C1Y 0.054(9) 0.135(9) 0.136(13) 0.084(9) 0.016(13) 0.028(9)
C2Y 0.030(10) 0.156(11) 0.073(7) 0.056(7) 0.005(6) 0.029(10)
C3Y 0.014(6) 0.126(10) 0.092(9) 0.002(8) 0.033(7) 0.002(7)
C4Y 0.027(6) 0.072(7) 0.079(8) 0.024(6) 0.010(6) 0.006(6)
C5Y 0.068(13) 0.075(7) 0.083(8) 0.028(6) -0.012(7) 0.012(7)
C6Y 0.039(8) 0.081(8) 0.136(11) 0.049(7) 0.007(8) 0.000(7)
C7Y 0.055(6) 0.091(7) 0.060(6) 0.001(5) 0.012(5) -0.019(5)
O3Y 0.057(5) 0.075(6) 0.157(11) 0.054(7) 0.045(6) 0.008(5)
N1Y 0.072(8) 0.079(9) 0.110(11) 0.026(8) 0.043(8) 0.007(7)
C8Y 0.039(6) 0.043(7) 0.074(10) -0.003(7) 0.017(6) -0.017(5)
C9Y 0.089(11) 0.115(18) 0.100(13) -0.025(11) 0.077(11) -0.034(11)
O1YA 0.054(4) 0.188(10) 0.087(5) 0.072(6) 0.024(4) 0.024(5)
O2YA 0.112(7) 0.131(7) 0.191(11) 0.058(6) -0.059(7) -0.030(6)
C1YA 0.033(5) 0.159(9) 0.066(5) 0.054(5) 0.017(5) 0.031(7)
C2YA 0.037(8) 0.145(8) 0.068(5) 0.026(5) 0.014(5) 0.026(6)
C3YA 0.048(7) 0.106(7) 0.046(4) 0.002(4) -0.002(4) 0.016(5)
C4YA 0.051(8) 0.080(6) 0.055(4) 0.000(4) 0.017(4) 0.019(4)
C5YA 0.038(5) 0.101(6) 0.059(4) 0.009(4) 0.007(4) 0.003(4)
C6YA 0.041(5) 0.110(6) 0.074(6) 0.034(5) 0.015(5) 0.038(4)
C7YA 0.038(3) 0.072(5) 0.050(3) 0.008(3) -0.003(3) 0.004(3)
O3YA 0.036(2) 0.088(3) 0.043(2) 0.010(2) 0.0053(16) 0.009(2)
N1YA 0.056(3) 0.054(4) 0.033(3) -0.013(3) -0.004(2) 0.018(3)
C8YA 0.048(5) 0.064(7) 0.051(5) -0.001(5) 0.004(4) 0.021(5)
C9YA 0.049(4) 0.036(3) 0.041(4) 0.006(3) -0.018(3) -0.004(3)
O4 0.0405(14) 0.0623(17) 0.0380(13) 0.0141(12) 0.0199(10) 0.0095(12)
C7 0.045(2) 0.059(2) 0.0263(16) 0.0158(16) 0.0084(13) 0.0073(17)
O10 0.0310(12) 0.0591(16) 0.0357(12) 0.0023(11) 0.0125(9) -0.0002(11)
O1 0.0330(12) 0.0499(14) 0.0407(13) 0.0035(11) 0.0107(10) 0.0080(11)
O7 0.0352(13) 0.083(2) 0.0381(13) 0.0199(14) 0.0089(10) 0.0086(14)
O11 0.0437(15) 0.089(2) 0.0446(15) -0.0043(16) 0.0174(12) -0.0102(16)
O9 0.0542(16) 0.0476(15) 0.0472(15) -0.0052(12) 0.0141(12) -0.0030(13)
O2 0.0449(14) 0.0608(17) 0.0362(13) -0.0003(12) 0.0160(11) -0.0004(13)
N2 0.0367(16) 0.0503(18) 0.0421(16) 0.0051(14) 0.0125(13) 0.0025(14)
O12 0.0403(15) 0.085(2) 0.0520(16) -0.0054(16) 0.0174(12) 0.0050(15)
O6 0.0386(14) 0.0648(18) 0.0553(16) -0.0109(15) 0.0171(12) -0.0044(13)
O3 0.0455(15) 0.0649(17) 0.0355(12) -0.0083(12) 0.0119(10) 0.0084(13)
N19 0.0348(15) 0.0597(19) 0.0303(14) 0.0022(14) 0.0070(11) 0.0043(14)
N20 0.0380(16) 0.0485(17) 0.0342(15) 0.0012(13) 0.0132(12) 0.0040(13)
C1 0.0237(15) 0.057(2) 0.0340(17) 0.0049(16) 0.0057(12) 0.0075(15)
N1 0.0398(16) 0.062(2) 0.0330(14) -0.0065(15) 0.0071(12) -0.0013(15)
N12 0.0368(16) 0.064(2) 0.0507(19) -0.0145(18) 0.0024(14) -0.0003(16)
C12 0.0349(19) 0.069(3) 0.047(2) -0.013(2) -0.0039(15) 0.0026(18)
O5 0.0445(16) 0.0611(18) 0.075(2) -0.0078(16) 0.0215(14) 0.0038(14)
N21 0.0401(17) 0.0465(17) 0.0455(17) -0.0030(14) 0.0071(13) -0.0010(14)
N18 0.0391(16) 0.0542(19) 0.0382(15) -0.0112(14) 0.0092(12) 0.0015(14)
C27 0.043(2) 0.048(2) 0.056(2) 0.0079(18) 0.0148(18) -0.0004(17)
C31 0.0234(14) 0.0483(19) 0.0337(16) -0.0028(15) 0.0037(12) 0.0056(14)
N24 0.0380(17) 0.099(3) 0.0367(16) -0.0116(19) 0.0058(13) 0.0113(18)
N23 0.0372(17) 0.066(2) 0.065(2) -0.024(2) 0.0108(15) 0.0017(17)
C16 0.0399(19) 0.0339(17) 0.059(2) -0.0012(16) 0.0126(16) 0.0036(15)
O8 0.0375(15) 0.085(2) 0.0578(17) 0.0015(16) 0.0201(13) -0.0072(15)
C15 0.0393(19) 0.0377(18) 0.061(2) 0.0012(17) 0.0162(16) -0.0010(15)
N14 0.0351(17) 0.075(2) 0.0382(16) 0.0094(16) 0.0117(12) 0.0021(16)
C3 0.0349(18) 0.0456(19) 0.0408(18) -0.0032(16) 0.0125(14) 0.0048(15)
N8 0.0395(16) 0.0476(17) 0.0450(17) 0.0125(14) 0.0100(13) 0.0071(14)
N6 0.0433(17) 0.063(2) 0.0361(15) -0.0033(15) 0.0038(12) 0.0002(15)
C14 0.0306(18) 0.074(3) 0.0375(18) 0.0143(19) 0.0089(14) 0.0056(17)
N7A 0.0360(16) 0.071(2) 0.0326(15) -0.0021(15) 0.0083(12) 0.0012(16)
N15 0.0435(17) 0.0496(19) 0.0479(18) 0.0038(15) 0.0140(14) 0.0015(15)
N13 0.0377(16) 0.086(3) 0.0276(14) -0.0055(16) 0.0050(11) 0.0129(17)
C33 0.045(2) 0.058(2) 0.043(2) -0.0128(18) 0.0169(16) -0.0011(19)
C32 0.0298(17) 0.050(2) 0.0461(19) -0.0066(17) 0.0088(14) 0.0011(14)
N22 0.0435(18) 0.065(2) 0.0437(17) -0.0171(16) 0.0094(14) -0.0013(17)
N4 0.0379(16) 0.0523(18) 0.0443(16) -0.0110(14) 0.0176(13) -0.0059(14)
N10 0.0370(16) 0.0398(16) 0.068(2) -0.0069(16) 0.0104(14) -0.0041(13)
C11 0.0319(18) 0.057(2) 0.048(2) -0.0186(19) 0.0035(15) -0.0072(17)
N5 0.0395(17) 0.0542(19) 0.0444(17) -0.0137(15) 0.0046(13) 0.0038(15)
N3 0.0371(16) 0.0487(17) 0.0485(17) 0.0026(14) 0.0131(13) -0.0029(14)
C29 0.0382(19) 0.052(2) 0.0417(19) -0.0108(17) 0.0062(15) -0.0012(16)
N16 0.0420(17) 0.0506(18) 0.0524(19) 0.0079(15) 0.0159(14) 0.0014(15)
N9 0.0378(17) 0.0461(18) 0.061(2) -0.0023(16) 0.0134(15) 0.0006(14)
C2 0.041(2) 0.049(2) 0.0446(19) 0.0027(17) 0.0136(16) 0.0126(16)
N11 0.0370(17) 0.063(2) 0.0527(19) -0.0161(17) 0.0052(14) 0.0046(15)
C5 0.043(2) 0.058(2) 0.0295(16) -0.0099(16) 0.0115(13) -0.0003(17)
C19 0.0330(16) 0.058(2) 0.0264(15) 0.0060(15) 0.0015(12) 0.0084(16)
C26 0.055(2) 0.056(2) 0.048(2) 0.0191(19) 0.0233(18) 0.0122(19)
N17 0.0486(18) 0.0524(19) 0.0377(15) -0.0110(14) 0.0078(13) -0.0009(15)
C13 0.0339(18) 0.088(3) 0.0290(16) 0.0072(19) 0.0065(13) 0.0065(19)
C25 0.0332(17) 0.072(3) 0.0223(14) 0.0117(16) 0.0098(12) 0.0105(17)
C20 0.0396(19) 0.051(2) 0.0342(17) 0.0112(16) 0.0111(14) 0.0127(16)
C35 0.041(2) 0.078(3) 0.0351(18) -0.024(2) 0.0081(14) 0.012(2)
C23 0.042(2) 0.071(3) 0.052(2) -0.030(2) 0.0039(17) -0.006(2)
C18 0.0356(17) 0.069(2) 0.0317(16) -0.0121(18) 0.0017(13) 0.0030(17)
C8 0.0363(19) 0.058(2) 0.055(2) 0.0116(19) 0.0160(16) -0.0037(17)
C24 0.0385(19) 0.078(3) 0.041(2) -0.026(2) 0.0020(15) 0.0010(19)
C10 0.036(2) 0.056(2) 0.079(3) -0.018(2) 0.0150(19) -0.0087(18)
C6 0.0449(19) 0.074(3) 0.0260(15) -0.0030(17) 0.0097(13) 0.0059(19)
C17 0.041(2) 0.057(2) 0.0399(19) -0.0210(18) 0.0084(15) -0.0006(17)
C34 0.042(2) 0.073(3) 0.047(2) -0.025(2) 0.0099(16) 0.007(2)
C9 0.0338(19) 0.0424(19) 0.068(3) -0.0030(18) 0.0108(17) -0.0033(15)
C28 0.048(2) 0.042(2) 0.059(2) -0.0103(18) 0.0051(18) -0.0085(17)
C36 0.048(2) 0.098(3) 0.0258(16) -0.001(2) 0.0097(14) 0.012(2)
C30 0.0281(17) 0.059(2) 0.0431(18) -0.0123(17) 0.0074(13) -0.0023(16)
C4 0.047(2) 0.059(2) 0.045(2) -0.0162(19) 0.0106(16) 0.0066(19)
C21 0.044(2) 0.0381(18) 0.059(2) -0.0031(17) 0.0177(17) 0.0004(16)
C22 0.042(2) 0.053(2) 0.065(3) -0.021(2) 0.0123(19) -0.0027(18)

loop_
_atom_type_symbol
_atom_type_description
_atom_type_scat_dispersion_real
_atom_type_scat_dispersion_imag
_atom_type_scat_source
C C 0.0181 0.0091 'International Tables Vol C Tables 4.2.6.8 and 6.1.1.4'
H H 0.0000 0.0000 'International Tables Vol C Tables 4.2.6.8 and 6.1.1.4'
N N 0.0311 0.0180 'International Tables Vol C Tables 4.2.6.8 and 6.1.1.4'
O O 0.0492 0.0322 'International Tables Vol C Tables 4.2.6.8 and 6.1.1.4'

loop_
_geom_angle_atom_site_label_1
_geom_angle_atom_site_label_2
_geom_angle_atom_site_label_3
_geom_angle
O1X C1X C2X 121.1(13)
O1X C1X C6X 118.8(12)
C2X C1X C6X 120.1(11)
C1X C2X C3X 120.4(11)
C1X C2X O2X 120.3(12)
C3X C2X O2X 119.3(12)
C4X C3X C2X 119.3(13)
C3X C4X C5X 117.5(10)
C3X C4X C7X 121.6(13)
C5X C4X C7X 118.8(12)
C6X C5X C4X 121.7(11)
C5X C6X C1X 118.4(11)
C8X C7X O3X 110.0(11)
C8X C7X C4X 115.6(12)
O3X C7X C4X 105.1(11)
C9X N1X C8X 115.8(17)
C7X C8X N1X 108.9(13)
C2XA C1XA O1XA 117.4(11)
C2XA C1XA C6XA 119.6(9)
O1XA C1XA C6XA 122.6(11)
C1XA C2XA C3XA 119.4(10)
C4XA C3XA C2XA 120.7(10)
C3XA C4XA C5XA 117.1(12)
C3XA C4XA C7XA 117.4(14)
C5XA C4XA C7XA 120.8(13)
C6XA C5XA C4XA 120.4(12)
C5XA C6XA C1XA 119.7(10)
C5XA C6XA O2XA 119.2(12)
C1XA C6XA O2XA 120.7(12)
C8XA N1XA C9XA 106.2(14)
O3XA C7XA C4XA 121.1(14)
O3XA C7XA C8XA 100.2(13)
C4XA C7XA C8XA 107.4(14)
N1XA C8XA C7XA 107.3(11)
C2Y C1Y O1Y 136(2)
C2Y C1Y C6Y 116.3(14)
O1Y C1Y C6Y 107.6(19)
O2Y C2Y C3Y 105(2)
O2Y C2Y C1Y 130(2)
C3Y C2Y C1Y 122.4(15)
C2Y C3Y C4Y 119.3(14)
C5Y C4Y C3Y 118.2(12)
C5Y C4Y C7Y 124.5(13)
C3Y C4Y C7Y 115.5(13)
C4Y C5Y C6Y 120.2(14)
C5Y C6Y C1Y 122.0(15)
C8Y C7Y O3Y 108.0(12)
C8Y C7Y C4Y 117.2(13)
O3Y C7Y C4Y 108.0(13)
C9Y N1Y C8Y 117.5(14)
C7Y C8Y N1Y 108.9(14)
O1YA C1YA C6YA 118.3(13)
O1YA C1YA C2YA 123.4(11)
C6YA C1YA C2YA 118.3(10)
C3YA C2YA C1YA 119.3(10)
C2YA C3YA C4YA 121.2(11)
C5YA C4YA C3YA 119.4(9)
C5YA C4YA C7YA 122.8(9)
C3YA C4YA C7YA 117.9(9)
C6YA C5YA C4YA 117.5(9)
C5YA C6YA C1YA 124.1(10)
C5YA C6YA O2YA 111.9(12)
C1YA C6YA O2YA 123.6(12)
O3YA C7YA C8YA 108.0(8)
O3YA C7YA C4YA 113.0(8)
C8YA C7YA C4YA 110.5(9)
C9YA N1YA C8YA 117.2(6)
C7YA C8YA N1YA 109.1(8)
O4 C7 N7A 127.2(4)
O4 C7 N8 125.5(4)
N7A C7 N8 107.2(3)
C1 N2 C14 112.4(4)
C1 N2 C2 121.9(3)
C14 N2 C2 124.7(4)
C31 N19 C30 124.6(3)
C31 N19 C19 112.0(3)
C30 N19 C19 123.4(3)
C31 N20 C32 120.8(3)
C31 N20 C20 113.1(3)
C32 N20 C20 124.7(3)
O1 C1 N2 125.9(4)
O1 C1 N1 126.5(4)
N2 C1 N1 107.7(3)
C1 N1 C12 120.6(4)
C1 N1 C13 113.1(4)
C12 N1 C13 126.4(3)
C11 N12 C12 121.5(4)
C11 N12 C24 112.4(4)
C12 N12 C24 125.4(4)
N1 C12 N12 113.8(3)
C33 N21 C21 112.8(3)
C33 N21 C32 122.1(3)
C21 N21 C32 124.3(3)
C29 N18 C18 113.4(3)
C29 N18 C30 122.1(3)
C18 N18 C30 123.5(3)
O8 C27 N16 127.6(4)
O8 C27 N15 124.4(4)
N16 C27 N15 108.0(3)
O10 C31 N20 125.7(3)
O10 C31 N19 125.3(4)
N20 C31 N19 108.9(3)
C36 N24 C35 122.9(4)
C36 N24 C24 126.1(4)
C35 N24 C24 110.9(4)
C35 N23 C34 122.2(4)
C35 N23 C23 114.3(4)
C34 N23 C23 123.2(5)
N16 C16 N4 113.8(3)
N16 C16 C15 103.2(3)
N4 C16 C15 103.2(3)
N3 C15 N15 112.8(3)
N3 C15 C16 102.9(3)
N15 C15 C16 103.4(3)
C25 N14 C26 121.4(3)
C25 N14 C14 112.3(4)
C26 N14 C14 126.2(4)
O2 C3 N3 126.9(4)
O2 C3 N4 125.0(3)
N3 C3 N4 108.0(3)
C7 N8 C8 122.1(3)
C7 N8 C20 113.2(3)
C8 N8 C20 124.0(3)
C5 N6 C18 114.3(4)
C5 N6 C6 122.6(4)
C18 N6 C6 122.9(3)
N14 C14 N2 114.9(3)
N14 C14 C13 103.3(3)
N2 C14 C13 103.6(4)
C7 N7A C6 122.8(3)
C7 N7A C19 113.0(3)
C6 N7A C19 122.3(3)
C27 N15 C26 120.9(4)
C27 N15 C15 110.7(3)
C26 N15 C15 122.9(3)
C25 N13 C13 112.7(4)
C25 N13 C36 122.1(3)
C13 N13 C36 124.0(4)
O11 C33 N22 126.9(4)
O11 C33 N21 125.8(4)
N22 C33 N21 107.3(4)
N21 C32 N20 112.4(3)
C33 N22 C22 112.0(4)
C33 N22 C34 120.5(4)
C22 N22 C34 122.3(4)
C3 N4 C4 121.7(3)
C3 N4 C16 111.7(3)
C4 N4 C16 120.5(4)
C9 N10 C10 125.1(3)
C9 N10 C22 111.6(3)
C10 N10 C22 123.2(4)
O6 C11 N11 126.5(4)
O6 C11 N12 125.3(4)
N11 C11 N12 108.2(4)
C5 N5 C4 122.3(4)
C5 N5 C17 112.3(3)
C4 N5 C17 125.4(4)
C3 N3 C15 113.6(3)
C3 N3 C2 123.5(3)
C15 N3 C2 122.4(3)
O9 C29 N18 127.1(4)
O9 C29 N17 125.0(4)
N18 C29 N17 107.8(3)
C27 N16 C16 113.4(3)
C27 N16 C28 123.0(3)
C16 N16 C28 123.6(4)
C9 N9 C21 113.2(4)
C9 N9 C8 120.8(4)
C21 N9 C8 122.1(3)
N3 C2 N2 113.3(3)
C11 N11 C23 113.8(4)
C11 N11 C10 121.3(4)
C23 N11 C10 123.9(4)
O3 C5 N6 126.9(4)
O3 C5 N5 125.7(4)
N6 C5 N5 107.3(3)
N19 C19 N7A 114.4(3)
N19 C19 C20 103.5(3)
N7A C19 C20 103.7(3)
N14 C26 N15 113.9(3)
C29 N17 C28 121.2(3)
C29 N17 C17 111.7(3)
C28 N17 C17 125.6(4)
N13 C13 N1 114.3(4)
N13 C13 C14 103.5(3)
N1 C13 C14 103.2(3)
O7 C25 N13 125.2(4)
O7 C25 N14 126.6(4)
N13 C25 N14 108.2(3)
N20 C20 N8 114.1(3)
N20 C20 C19 102.5(3)
N8 C20 C19 102.8(3)
O12 C35 N23 126.0(4)
O12 C35 N24 125.7(5)
N23 C35 N24 108.3(4)
N11 C23 N23 116.7(4)
N11 C23 C24 103.2(4)
N23 C23 C24 101.3(4)
N18 C18 N6 115.5(4)
N18 C18 C17 103.7(3)
N6 C18 C17 102.5(3)
N8 C8 N9 112.8(3)
N24 C24 N12 113.4(4)
N24 C24 C23 105.0(3)
N12 C24 C23 102.3(4)
N10 C10 N11 115.8(4)
N7A C6 N6 114.1(3)
N17 C17 N5 113.0(3)
N17 C17 C18 103.4(3)
N5 C17 C18 103.4(3)
N23 C34 N22 114.4(3)
O5 C9 N9 126.5(4)
O5 C9 N10 125.2(4)
N9 C9 N10 108.3(4)
N17 C28 N16 112.2(3)
N24 C36 N13 114.5(3)
N19 C30 N18 113.7(3)
N5 C4 N4 113.2(3)
N21 C21 N9 115.1(3)
N21 C21 C22 103.3(3)
N9 C21 C22 102.2(3)
N22 C22 N10 115.5(4)
N22 C22 C21 104.1(3)
N10 C22 C21 104.0(3)

loop_
_geom_bond_atom_site_label_1
_geom_bond_atom_site_label_2
_geom_bond_distance
O6WA O6WB 0.95(3)
O8WA O8WB 0.843(15)
O10W O10A 1.35(2)
O1X C1X 1.369(17)
O2X C2X 1.413(16)
C1X C2X 1.376(12)
C1X C6X 1.384(11)
C2X C3X 1.407(12)
C3X C4X 1.363(11)
C4X C5X 1.404(11)
C4X C7X 1.542(12)
C5X C6X 1.378(11)
C7X C8X 1.424(16)
C7X O3X 1.441(13)
N1X C9X 1.443(17)
N1X C8X 1.492(17)
C1XA C2XA 1.381(10)
C1XA O1XA 1.381(15)
C1XA C6XA 1.384(11)
C2XA C3XA 1.403(10)
C3XA C4XA 1.370(12)
C4XA C5XA 1.403(11)
C4XA C7XA 1.501(19)
C5XA C6XA 1.384(11)
C6XA O2XA 1.412(14)
O3XA C7XA 1.42(2)
N1XA C8XA 1.514(18)
N1XA C9XA 1.581(19)
C7XA C8XA 1.586(19)
O17W O17B 1.58(3)
O1Y C1Y 1.41(2)
O2Y C2Y 1.32(2)
C1Y C2Y 1.397(13)
C1Y C6Y 1.411(13)
C2Y C3Y 1.386(13)
C3Y C4Y 1.413(12)
C4Y C5Y 1.392(12)
C4Y C7Y 1.527(13)
C5Y C6Y 1.393(12)
C7Y C8Y 1.429(16)
C7Y O3Y 1.485(14)
N1Y C9Y 1.476(13)
N1Y C8Y 1.486(14)
O1YA C1YA 1.331(13)
O2YA C6YA 1.408(18)
C1YA C6YA 1.381(11)
C1YA C2YA 1.405(12)
C2YA C3YA 1.377(11)
C3YA C4YA 1.417(10)
C4YA C5YA 1.403(11)
C4YA C7YA 1.528(10)
C5YA C6YA 1.374(10)
C7YA O3YA 1.422(9)
C7YA C8YA 1.438(11)
N1YA C9YA 1.468(10)
N1YA C8YA 1.489(11)
O4 C7 1.207(5)
C7 N7A 1.370(6)
C7 N8 1.389(5)
O10 C31 1.222(4)
O1 C1 1.229(4)
O7 C25 1.224(4)
O11 C33 1.214(5)
O9 C29 1.202(5)
O2 C3 1.232(5)
N2 C1 1.370(6)
N2 C14 1.448(5)
N2 C2 1.448(5)
O12 C35 1.222(6)
O6 C11 1.245(5)
O3 C5 1.222(5)
N19 C31 1.360(5)
N19 C30 1.437(5)
N19 C19 1.455(5)
N20 C31 1.354(5)
N20 C32 1.444(5)
N20 C20 1.452(5)
C1 N1 1.373(5)
N1 C12 1.438(6)
N1 C13 1.439(5)
N12 C11 1.366(6)
N12 C12 1.453(6)
N12 C24 1.458(5)
O5 C9 1.229(5)
N21 C33 1.389(5)
N21 C21 1.434(5)
N21 C32 1.436(5)
N18 C29 1.367(6)
N18 C18 1.437(5)
N18 C30 1.451(5)
C27 O8 1.223(5)
C27 N16 1.349(6)
C27 N15 1.387(5)
N24 C36 1.385(7)
N24 C35 1.386(5)
N24 C24 1.443(7)
N23 C35 1.352(7)
N23 C34 1.429(6)
N23 C23 1.445(6)
C16 N16 1.442(5)
C16 N4 1.461(5)
C16 C15 1.537(6)
C15 N3 1.439(5)
C15 N15 1.460(5)
N14 C25 1.368(6)
N14 C26 1.438(6)
N14 C14 1.440(5)
C3 N3 1.350(5)
C3 N4 1.367(5)
N8 C8 1.453(6)
N8 C20 1.455(5)
N6 C5 1.361(5)
N6 C18 1.450(6)
N6 C6 1.481(6)
C14 C13 1.545(7)
N7A C6 1.418(5)
N7A C19 1.457(5)
N15 C26 1.443(5)
N13 C25 1.363(6)
N13 C13 1.431(5)
N13 C36 1.472(6)
C33 N22 1.385(6)
N22 C22 1.438(6)
N22 C34 1.451(5)
N4 C4 1.450(5)
N10 C9 1.381(6)
N10 C10 1.430(5)
N10 C22 1.439(5)
C11 N11 1.348(5)
N5 C5 1.376(6)
N5 C4 1.448(5)
N5 C17 1.469(5)
N3 C2 1.441(5)
C29 N17 1.389(5)
N16 C28 1.457(5)
N9 C9 1.350(5)
N9 C21 1.447(5)
N9 C8 1.464(5)
N11 C23 1.427(6)
N11 C10 1.445(7)
C19 C20 1.555(6)
N17 C28 1.455(6)
N17 C17 1.464(5)
C23 C24 1.560(7)
C18 C17 1.550(6)
C21 C22 1.553(6)
